data_7012854
loop_
_publ_author_name
'Chakov, Nicole E.'
'Wernsdorfer, Wolfgang'
'Abboud, Khalil A.'
'Hendrickson, David N.'
'Christou, George'

_publ_section_title
;
 Single-molecule magnets. A Mn12 complex with mixed
 carboxylate-sulfonate ligation: [Mn12O12(O2CMe)8(O3SPh)8(H2O)4]
;
_journal_issue 11
_journal_name_full 'Dalton Transactions'
_journal_page_first 2243
_journal_paper_doi 10.1039/b301785k
_journal_year 2003
_chemical_formula_sum 'C68 H80 Cl8 Mn12 O56 S8'
_chemical_formula_weight 2992.68
_chemical_name_systematic
; 
? 
;
_space_group_IT_number 2
_symmetry_cell_setting triclinic
_symmetry_space_group_name_Hall '-P 1'
_symmetry_space_group_name_H-M 'P -1'
_atom_sites_solution_hydrogens geom
_atom_sites_solution_primary direct
_atom_sites_solution_secondary difmap
_audit_creation_method SHELXL-97
_cell_angle_alpha 94.742(2)
_cell_angle_beta 90.307(2)
_cell_angle_gamma 104.262(2)
_cell_formula_units_Z 2
_cell_length_a 15.9971(6)
_cell_length_b 16.0923(7)
_cell_length_c 22.0964(9)
_cell_measurement_temperature 193(2)
_cell_measurement_theta_max 28.0
_cell_measurement_theta_min 2.0
_cell_volume 5492.1(4)
_computing_cell_refinement 'Bruker SMART & SAINT (Bruker 1998)'
_computing_data_collection 'Bruker SMART (Bruker 1998)'
_computing_data_reduction 'Bruker SHELXTL (Bruker 2000)'
_computing_molecular_graphics 'Bruker SHELXTL'
_computing_publication_material 'Bruker SHELXTL'
_computing_structure_refinement 'Bruker SHELXTL'
_computing_structure_solution 'Bruker SHELXTL'
_diffrn_ambient_temperature 193(2)
_diffrn_measured_fraction_theta_full 0.969
_diffrn_measured_fraction_theta_max 0.969
_diffrn_measurement_device_type 'SMART CCD area detector'
_diffrn_measurement_method '\w scans'
_diffrn_radiation_monochromator graphite
_diffrn_radiation_source 'normal-focus sealed tube'
_diffrn_radiation_type MoK\a
_diffrn_radiation_wavelength 0.71073
_diffrn_reflns_av_R_equivalents 0.0364
_diffrn_reflns_av_sigmaI/netI 0.0584
_diffrn_reflns_limit_h_max 20
_diffrn_reflns_limit_h_min -20
_diffrn_reflns_limit_k_max 20
_diffrn_reflns_limit_k_min -20
_diffrn_reflns_limit_l_max 28
_diffrn_reflns_limit_l_min -28
_diffrn_reflns_number 48924
_diffrn_reflns_theta_full 27.50
_diffrn_reflns_theta_max 27.50
_diffrn_reflns_theta_min 0.92
_diffrn_standards_decay_% 0
_diffrn_standards_number 0
_exptl_absorpt_coefficient_mu 1.769
_exptl_absorpt_correction_T_max 0.8850
_exptl_absorpt_correction_T_min 0.7153
_exptl_absorpt_correction_type analytical
_exptl_absorpt_process_details 'based on measured indexed crystal faces, SHELXTL (Bruker 1998)'
_exptl_crystal_colour brown
_exptl_crystal_density_diffrn 1.810
_exptl_crystal_density_meas 0
_exptl_crystal_density_method 'not measured'
_exptl_crystal_description plates
_exptl_crystal_F_000 3000
_exptl_crystal_size_max 0.15
_exptl_crystal_size_mid 0.10
_exptl_crystal_size_min 0.10
_refine_diff_density_max 0.813
_refine_diff_density_min -0.784
_refine_diff_density_rms 0.087
_refine_ls_extinction_method none
_refine_ls_goodness_of_fit_ref 0.978
_refine_ls_hydrogen_treatment mixed
_refine_ls_matrix_type full
_refine_ls_number_parameters 1406
_refine_ls_number_reflns 24422
_refine_ls_number_restraints 0
_refine_ls_restrained_S_all 0.978
_refine_ls_R_factor_all 0.0644
_refine_ls_R_factor_gt 0.0379
_refine_ls_shift/su_max 0.008
_refine_ls_shift/su_mean 0.000
_refine_ls_structure_factor_coef Fsqd
_refine_ls_weighting_details 'calc w=1/[\s^2^(Fo^2^)+(0.0565P)^2^+0.0000P] where P=(Fo^2^+2Fc^2^)/3'
_refine_ls_weighting_scheme calc
_refine_ls_wR_factor_gt 0.0990
_refine_ls_wR_factor_ref 0.1073
_reflns_number_gt 16674
_reflns_number_total 24422
_reflns_threshold_expression >2sigma(I)
_cod_data_source_file b301785k.txt
_cod_data_source_block nc05
_cod_depositor_comments
;
The following automatic conversions were performed:
'_symmetry_cell_setting' value 'Triclinic' changed to 'triclinic'
according to '/home/saulius/struct/CIF-dictionaries/cif_core.dic'
dictionary named 'cif_core.dic' version 2.4.1 from 2010-06-29.

Automatic conversion script
Id: cif_fix_enum 1527 2010-12-29 10:47:43Z saulius 
;
_cod_original_sg_symbol_H-M P-1
_cod_database_code 7012854

loop_
_symmetry_equiv_pos_as_xyz
'x, y, z'
'-x, -y, -z'

loop_
_atom_site_label
_atom_site_type_symbol
_atom_site_fract_x
_atom_site_fract_y
_atom_site_fract_z
_atom_site_U_iso_or_equiv
_atom_site_adp_type
_atom_site_occupancy
_atom_site_symmetry_multiplicity
_atom_site_calc_flag
_atom_site_refinement_flags
_atom_site_disorder_assembly
_atom_site_disorder_group
Mn1 Mn 1.46666(3) 0.38885(3) 0.27203(2) 0.02278(11) Uani 1 1 d . . .
Mn2 Mn 1.46314(3) 0.17808(3) 0.29428(2) 0.02542(12) Uani 1 1 d . . .
Mn3 Mn 1.60121(3) 0.04348(3) 0.28860(2) 0.02635(12) Uani 1 1 d . . .
Mn4 Mn 1.81143(3) 0.12823(3) 0.32098(2) 0.02647(12) Uani 1 1 d . . .
Mn5 Mn 1.97004(3) 0.30425(3) 0.30086(2) 0.02672(12) Uani 1 1 d . . .
Mn6 Mn 1.95273(3) 0.43859(3) 0.19065(2) 0.02381(11) Uani 1 1 d . . .
Mn7 Mn 1.79661(3) 0.50332(3) 0.11380(2) 0.02258(11) Uani 1 1 d . . .
Mn8 Mn 1.60905(3) 0.50555(3) 0.18044(2) 0.02147(11) Uani 1 1 d . . .
Mn9 Mn 1.62949(3) 0.35544(3) 0.27760(2) 0.01779(10) Uani 1 1 d . . .
Mn10 Mn 1.66523(3) 0.19829(3) 0.23587(2) 0.01897(10) Uani 1 1 d . . .
Mn11 Mn 1.80442(3) 0.32943(3) 0.28500(2) 0.01909(10) Uani 1 1 d . . .
Mn12 Mn 1.73141(3) 0.35640(3) 0.17453(2) 0.01790(10) Uani 1 1 d . . .
S1 S 1.58160(5) 0.43796(6) 0.39886(4) 0.02878(19) Uani 1 1 d . . .
S2 S 1.67231(6) 0.12563(6) 0.43244(4) 0.0349(2) Uani 1 1 d . . .
S3 S 1.58514(6) 0.04797(6) 0.14121(4) 0.0339(2) Uani 1 1 d . . .
S4 S 1.95014(6) 0.12995(6) 0.20246(4) 0.0330(2) Uani 1 1 d . . .
S5 S 1.75701(5) 0.31123(5) 0.03942(4) 0.02765(18) Uani 1 1 d . . .
S6 S 1.90406(6) 0.44062(6) 0.39488(4) 0.0364(2) Uani 1 1 d . . .
S7 S 1.78989(5) 0.64566(5) 0.23479(4) 0.02871(19) Uani 1 1 d . . .
S8 S 1.43291(5) 0.35351(6) 0.12221(4) 0.02943(19) Uani 1 1 d . . .
O1 O 1.35360(13) 0.33949(15) 0.30113(11) 0.0344(6) Uani 1 1 d . . .
O2 O 1.35255(14) 0.20280(15) 0.31472(12) 0.0371(6) Uani 1 1 d . . .
O3 O 1.40070(14) 0.06086(15) 0.30686(13) 0.0401(6) Uani 1 1 d . . .
O4 O 1.41595(14) 0.15494(15) 0.19817(11) 0.0344(6) Uani 1 1 d . . .
O5 O 1.49762(15) 0.20294(16) 0.39252(11) 0.0355(6) Uani 1 1 d . . .
O6 O 1.48749(15) -0.02923(15) 0.29929(12) 0.0379(6) Uani 1 1 d . . .
O7 O 1.64449(15) -0.05480(15) 0.30453(12) 0.0381(6) Uani 1 1 d . . .
O8 O 1.60710(15) 0.07646(19) 0.38732(11) 0.0453(7) Uani 1 1 d . . .
O9 O 1.75249(15) 0.16558(15) 0.40406(11) 0.0345(6) Uani 1 1 d . . .
O10 O 1.63755(19) 0.18500(19) 0.47053(13) 0.0566(8) Uani 1 1 d . . .
O11 O 1.58847(15) -0.00724(14) 0.18956(11) 0.0338(6) Uani 1 1 d . . .
O12 O 1.64410(14) 0.13435(13) 0.15744(10) 0.0279(5) Uani 1 1 d . . .
O13 O 1.49933(16) 0.05245(17) 0.12483(13) 0.0475(7) Uani 1 1 d . . .
O14 O 1.78018(15) 0.00843(15) 0.33651(12) 0.0375(6) Uani 1 1 d . . .
O15 O 1.90965(15) 0.12929(16) 0.37489(12) 0.0384(6) Uani 1 1 d . . .
O16 O 1.88417(15) 0.09156(15) 0.24392(12) 0.0398(6) Uani 1 1 d . . .
O17 O 1.98143(16) 0.22396(15) 0.21813(12) 0.0379(6) Uani 1 1 d . . .
O18 O 1.92601(18) 0.1111(2) 0.13940(12) 0.0523(7) Uani 1 1 d . . .
O19 O 2.02097(14) 0.23502(17) 0.35081(12) 0.0403(6) Uani 1 1 d . . .
O20 O 2.08593(13) 0.37090(15) 0.29017(11) 0.0342(6) Uani 1 1 d . . .
O21 O 1.96070(15) 0.38249(17) 0.38895(11) 0.0388(6) Uani 1 1 d . . .
O22 O 1.82242(13) 0.40225(15) 0.35891(10) 0.0283(5) Uani 1 1 d . . .
O23 O 1.94344(18) 0.52664(18) 0.38017(13) 0.0515(7) Uani 1 1 d . . .
O24 O 2.07318(13) 0.45076(15) 0.21429(11) 0.0334(6) Uani 1 1 d . . .
O25 O 2.00428(14) 0.51509(16) 0.12983(12) 0.0386(6) Uani 1 1 d . . .
O26 O 1.96269(14) 0.32688(15) 0.12760(11) 0.0329(6) Uani 1 1 d . . .
O27 O 1.96287(15) 0.55472(15) 0.25477(12) 0.0381(6) Uani 1 1 d . . .
O28 O 1.90376(14) 0.55315(15) 0.07593(11) 0.0319(5) Uani 1 1 d . . .
O29 O 1.74892(15) 0.57871(15) 0.06886(11) 0.0324(6) Uani 1 1 d . . .
O30 O 1.77338(14) 0.40351(14) 0.03367(10) 0.0290(5) Uani 1 1 d . . .
O31 O 1.70883(13) 0.28980(13) 0.09603(9) 0.0249(5) Uani 1 1 d . . .
O32 O 1.83244(15) 0.27745(16) 0.03592(11) 0.0353(6) Uani 1 1 d . . .
O33 O 1.83455(14) 0.60454(14) 0.18715(11) 0.0321(5) Uani 1 1 d . . .
O34 O 1.70213(14) 0.59495(14) 0.24182(10) 0.0312(5) Uani 1 1 d . . .
O35 O 1.84064(17) 0.66533(18) 0.29060(12) 0.0479(7) Uani 1 1 d . . .
O36 O 1.62930(15) 0.58656(14) 0.11888(10) 0.0315(5) Uani 1 1 d . . .
O37 O 1.50473(14) 0.42872(16) 0.12023(11) 0.0368(6) Uani 1 1 d . . .
O38 O 1.42419(15) 0.32304(15) 0.18375(11) 0.0351(6) Uani 1 1 d . . .
O39 O 1.43438(18) 0.28510(18) 0.07704(12) 0.0501(7) Uani 1 1 d . . .
O40 O 1.53069(14) 0.57481(14) 0.20956(11) 0.0316(5) Uani 1 1 d . . .
O42 O 1.42407(14) 0.48845(14) 0.25673(11) 0.0318(5) Uani 1 1 d . . .
O43 O 1.50969(14) 0.45286(15) 0.36465(10) 0.0314(5) Uani 1 1 d . . .
O44 O 1.64773(13) 0.41677(14) 0.35693(9) 0.0249(5) Uani 1 1 d . . .
O45 O 1.55556(16) 0.37502(16) 0.44198(11) 0.0399(6) Uani 1 1 d . . .
O46 O 1.57876(12) 0.43423(13) 0.24498(9) 0.0201(4) Uani 1 1 d . . .
O47 O 1.51611(12) 0.29758(13) 0.29169(9) 0.0215(5) Uani 1 1 d . . .
O48 O 1.74483(12) 0.40788(12) 0.25384(9) 0.0185(4) Uani 1 1 d . . .
O49 O 1.68854(12) 0.27450(12) 0.30575(9) 0.0189(4) Uani 1 1 d . . .
O50 O 1.91554(12) 0.37554(13) 0.25815(9) 0.0219(5) Uani 1 1 d . . .
O51 O 1.85453(12) 0.24622(13) 0.31229(10) 0.0231(5) Uani 1 1 d . . .
O52 O 1.69121(12) 0.44738(13) 0.14771(9) 0.0207(4) Uani 1 1 d . . .
O53 O 1.83994(12) 0.42339(13) 0.15566(9) 0.0209(4) Uani 1 1 d . . .
O54 O 1.62494(12) 0.29018(12) 0.20330(9) 0.0180(4) Uani 1 1 d . . .
O55 O 1.77230(12) 0.26687(12) 0.20951(9) 0.0192(4) Uani 1 1 d . . .
O56 O 1.56127(12) 0.13956(13) 0.26768(9) 0.0214(5) Uani 1 1 d . . .
O57 O 1.70978(13) 0.11651(13) 0.27196(10) 0.0235(5) Uani 1 1 d . . .
C1 C 1.3175(2) 0.2647(2) 0.31413(15) 0.0284(7) Uani 1 1 d . . .
C2 C 1.2247(2) 0.2483(2) 0.32963(19) 0.0421(10) Uani 1 1 d . . .
H2A H 1.2188 0.2824 0.3675 0.063 Uiso 1 1 calc R . .
H2B H 1.2019 0.1870 0.3348 0.063 Uiso 1 1 calc R . .
H2C H 1.1923 0.2648 0.2968 0.063 Uiso 1 1 calc R . .
C3 C 1.4157(2) -0.0124(2) 0.30642(19) 0.0376(9) Uani 1 1 d . . .
C4 C 1.3408(3) -0.0866(3) 0.3173(3) 0.0684(16) Uani 1 1 d . . .
H4A H 1.3172 -0.1168 0.2782 0.103 Uiso 1 1 calc R . .
H4B H 1.2960 -0.0649 0.3388 0.103 Uiso 1 1 calc R . .
H4C H 1.3605 -0.1264 0.3419 0.103 Uiso 1 1 calc R . .
C5 C 1.7161(2) -0.0553(2) 0.32814(16) 0.0326(8) Uani 1 1 d . . .
C6 C 1.7271(3) -0.1379(2) 0.3500(2) 0.0458(10) Uani 1 1 d . . .
H6A H 1.7744 -0.1551 0.3285 0.069 Uiso 1 1 calc R . .
H6B H 1.6736 -0.1829 0.3420 0.069 Uiso 1 1 calc R . .
H6C H 1.7405 -0.1295 0.3938 0.069 Uiso 1 1 calc R . .
C7 C 1.9877(2) 0.1721(2) 0.38182(17) 0.0355(9) Uani 1 1 d . . .
C8 C 2.0421(3) 0.1454(3) 0.4246(2) 0.0684(15) Uani 1 1 d . . .
H8A H 2.0063 0.1131 0.4548 0.103 Uiso 1 1 calc R . .
H8B H 2.0821 0.1963 0.4450 0.103 Uiso 1 1 calc R . .
H8C H 2.0750 0.1088 0.4030 0.103 Uiso 1 1 calc R . .
C9 C 2.1163(2) 0.4251(2) 0.25316(16) 0.0285(7) Uani 1 1 d . . .
C10 C 2.2116(2) 0.4604(2) 0.25527(17) 0.0377(9) Uani 1 1 d . . .
H10A H 2.2318 0.4706 0.2141 0.057 Uiso 1 1 calc R . .
H10B H 2.2394 0.4190 0.2720 0.057 Uiso 1 1 calc R . .
H10C H 2.2263 0.5147 0.2811 0.057 Uiso 1 1 calc R . .
C11 C 1.9805(2) 0.5533(2) 0.08824(16) 0.0284(7) Uani 1 1 d . . .
C12 C 2.0485(2) 0.6035(3) 0.05038(19) 0.0493(11) Uani 1 1 d . . .
H12A H 2.0812 0.6552 0.0746 0.074 Uiso 1 1 calc R . .
H12B H 2.0213 0.6204 0.0151 0.074 Uiso 1 1 calc R . .
H12C H 2.0875 0.5680 0.0366 0.074 Uiso 1 1 calc R . .
C13 C 1.6857(2) 0.6102(2) 0.07931(15) 0.0269(7) Uani 1 1 d . . .
C14 C 1.6772(3) 0.6836(2) 0.04436(17) 0.0408(9) Uani 1 1 d . . .
H14A H 1.6822 0.7352 0.0724 0.061 Uiso 1 1 calc R . .
H14B H 1.6209 0.6691 0.0232 0.061 Uiso 1 1 calc R . .
H14C H 1.7231 0.6947 0.0146 0.061 Uiso 1 1 calc R . .
C15 C 1.45830(19) 0.5601(2) 0.23664(14) 0.0232(7) Uani 1 1 d . . .
C16 C 1.4134(2) 0.6296(2) 0.2407(2) 0.0464(10) Uani 1 1 d . . .
H16A H 1.3800 0.6272 0.2030 0.070 Uiso 1 1 calc R . .
H16B H 1.4558 0.6853 0.2468 0.070 Uiso 1 1 calc R . .
H16C H 1.3745 0.6228 0.2750 0.070 Uiso 1 1 calc R . .
C17 C 1.3386(2) 0.3884(2) 0.11021(14) 0.0293(8) Uani 1 1 d . . .
C18 C 1.2600(2) 0.3306(3) 0.11490(19) 0.0469(10) Uani 1 1 d . . .
H17A H 1.2583 0.2742 0.1255 0.056 Uiso 1 1 calc R . .
C19 C 1.1851(3) 0.3527(4) 0.1046(2) 0.0629(14) Uani 1 1 d . . .
H19A H 1.1314 0.3124 0.1085 0.076 Uiso 1 1 calc R . .
C20 C 1.1871(3) 0.4335(4) 0.0886(2) 0.0669(15) Uani 1 1 d . . .
H20A H 1.1347 0.4489 0.0808 0.080 Uiso 1 1 calc R . .
C21 C 1.2641(3) 0.4920(3) 0.08383(19) 0.0617(14) Uani 1 1 d . . .
H21A H 1.2649 0.5483 0.0734 0.074 Uiso 1 1 calc R . .
C22 C 1.3424(3) 0.4698(3) 0.09425(18) 0.0450(10) Uani 1 1 d . . .
H22A H 1.3963 0.5099 0.0903 0.054 Uiso 1 1 calc R . .
C23 C 1.6850(2) 0.2602(2) -0.02003(16) 0.0357(9) Uani 1 1 d . . .
C24 C 1.6110(3) 0.2866(3) -0.0300(2) 0.0650(14) Uani 1 1 d . . .
H24A H 1.5964 0.3295 -0.0029 0.078 Uiso 1 1 calc R . .
C25 C 1.5581(3) 0.2499(4) -0.0798(3) 0.0857(18) Uani 1 1 d . . .
H25A H 1.5071 0.2683 -0.0870 0.103 Uiso 1 1 calc R . .
C26 C 1.5776(4) 0.1888(4) -0.1180(2) 0.0801(17) Uani 1 1 d . . .
H26A H 1.5413 0.1652 -0.1526 0.096 Uiso 1 1 calc R . .
C27 C 1.6487(4) 0.1609(4) -0.1075(3) 0.101(2) Uani 1 1 d . . .
H27A H 1.6605 0.1159 -0.1339 0.121 Uiso 1 1 calc R . .
C28 C 1.7056(4) 0.1968(3) -0.0584(2) 0.0728(15) Uani 1 1 d . . .
H28A H 1.7565 0.1780 -0.0519 0.087 Uiso 1 1 calc R . .
C29 C 1.6310(3) 0.0091(2) 0.07721(17) 0.0417(9) Uani 1 1 d . . .
C30 C 1.5811(4) -0.0504(3) 0.0363(2) 0.0689(14) Uani 1 1 d . . .
H30A H 1.5203 -0.0678 0.0403 0.083 Uiso 1 1 calc R . .
C31 C 1.6224(6) -0.0860(4) -0.0125(3) 0.102(2) Uani 1 1 d . . .
H31A H 1.5880 -0.1272 -0.0417 0.122 Uiso 1 1 calc R . .
C32 C 1.7063(7) -0.0639(6) -0.0187(3) 0.122(3) Uani 1 1 d . . .
H32A H 1.7323 -0.0923 -0.0499 0.146 Uiso 1 1 calc R . .
C33 C 1.7567(5) 0.0009(5) 0.0203(3) 0.113(2) Uani 1 1 d . . .
H33A H 1.8166 0.0209 0.0135 0.136 Uiso 1 1 calc R . .
C34 C 1.7199(3) 0.0372(3) 0.0701(2) 0.0713(15) Uani 1 1 d . . .
H34A H 1.7545 0.0798 0.0982 0.086 Uiso 1 1 calc R . .
C35 C 2.0402(2) 0.0886(2) 0.21583(17) 0.0352(8) Uani 1 1 d . . .
C36 C 2.1127(3) 0.1151(3) 0.1828(2) 0.0516(11) Uani 1 1 d . . .
H36A H 2.1125 0.1532 0.1523 0.062 Uiso 1 1 calc R . .
C37 C 2.1854(3) 0.0876(4) 0.1931(3) 0.0708(15) Uani 1 1 d . . .
H37A H 2.2354 0.1074 0.1702 0.085 Uiso 1 1 calc R . .
C38 C 2.1864(3) 0.0318(4) 0.2362(3) 0.0835(18) Uani 1 1 d . . .
H38A H 2.2372 0.0134 0.2438 0.100 Uiso 1 1 calc R . .
C39 C 2.1135(4) 0.0022(4) 0.2684(3) 0.0830(17) Uani 1 1 d . . .
H39A H 2.1135 -0.0383 0.2974 0.100 Uiso 1 1 calc R . .
C40 C 2.0393(3) 0.0312(3) 0.2590(2) 0.0582(12) Uani 1 1 d . . .
H40A H 1.9892 0.0118 0.2819 0.070 Uiso 1 1 calc R . .
C41 C 1.6974(2) 0.0510(2) 0.47925(16) 0.0343(8) Uani 1 1 d . . .
C42 C 1.7807(3) 0.0639(3) 0.5012(2) 0.0689(15) Uani 1 1 d . . .
H42A H 1.8248 0.1104 0.4893 0.083 Uiso 1 1 calc R . .
C43 C 1.7996(4) 0.0084(4) 0.5409(3) 0.0876(19) Uani 1 1 d . . .
H43A H 1.8570 0.0169 0.5562 0.105 Uiso 1 1 calc R . .
C44 C 1.7368(4) -0.0580(4) 0.5579(2) 0.0758(16) Uani 1 1 d . . .
H44A H 1.7502 -0.0951 0.5857 0.091 Uiso 1 1 calc R . .
C45 C 1.6573(4) -0.0715(3) 0.5363(3) 0.0783(17) Uani 1 1 d . . .
H45A H 1.6142 -0.1189 0.5483 0.094 Uiso 1 1 calc R . .
C46 C 1.6347(3) -0.0168(3) 0.4956(2) 0.0632(13) Uani 1 1 d . . .
H46A H 1.5773 -0.0270 0.4800 0.076 Uiso 1 1 calc R . .
C47 C 1.8649(3) 0.4450(3) 0.46834(18) 0.0480(11) Uani 1 1 d . . .
C48 C 1.8077(3) 0.3711(4) 0.4858(2) 0.0792(17) Uani 1 1 d . . .
H48A H 1.7944 0.3198 0.4593 0.095 Uiso 1 1 calc R . .
C49 C 1.7702(4) 0.3731(5) 0.5429(3) 0.118(3) Uani 1 1 d . . .
H49A H 1.7317 0.3232 0.5559 0.142 Uiso 1 1 calc R . .
C50 C 1.7903(4) 0.4485(6) 0.5794(3) 0.117(3) Uani 1 1 d . . .
H50A H 1.7647 0.4509 0.6180 0.140 Uiso 1 1 calc R . .
C51 C 1.8469(4) 0.5211(5) 0.5616(3) 0.100(2) Uani 1 1 d . . .
H51A H 1.8600 0.5726 0.5879 0.120 Uiso 1 1 calc R . .
C52 C 1.8843(3) 0.5194(4) 0.5058(2) 0.0671(14) Uani 1 1 d . . .
H52A H 1.9233 0.5694 0.4935 0.081 Uiso 1 1 calc R . .
C53 C 1.6367(2) 0.5358(2) 0.43748(16) 0.0321(8) Uani 1 1 d . . .
C54 C 1.6199(3) 0.5532(3) 0.49723(19) 0.0515(11) Uani 1 1 d . . .
H54A H 1.5827 0.5111 0.5190 0.062 Uiso 1 1 calc R . .
C55 C 1.6590(3) 0.6348(3) 0.5252(2) 0.0744(16) Uani 1 1 d . . .
H55A H 1.6464 0.6496 0.5661 0.089 Uiso 1 1 calc R . .
C56 C 1.7156(3) 0.6936(3) 0.4939(2) 0.0636(13) Uani 1 1 d . . .
H56A H 1.7429 0.7483 0.5137 0.076 Uiso 1 1 calc R . .
C57 C 1.7329(3) 0.6745(3) 0.4353(2) 0.0593(12) Uani 1 1 d . . .
H57A H 1.7725 0.7157 0.4144 0.071 Uiso 1 1 calc R . .
C58 C 1.6931(3) 0.5951(3) 0.40557(19) 0.0479(10) Uani 1 1 d . . .
H58A H 1.7044 0.5816 0.3642 0.057 Uiso 1 1 calc R . .
C59 C 1.7824(2) 0.7433(2) 0.20783(17) 0.0341(8) Uani 1 1 d . . .
C60 C 1.8567(3) 0.8001(3) 0.1916(2) 0.0586(13) Uani 1 1 d . . .
H60A H 1.9106 0.7853 0.1931 0.070 Uiso 1 1 calc R . .
C61 C 1.8520(4) 0.8783(3) 0.1732(3) 0.0833(18) Uani 1 1 d . . .
H61A H 1.9026 0.9178 0.1614 0.100 Uiso 1 1 calc R . .
C62 C 1.7737(4) 0.8994(3) 0.1717(3) 0.0786(17) Uani 1 1 d . . .
H62A H 1.7711 0.9544 0.1605 0.094 Uiso 1 1 calc R . .
C63 C 1.7006(3) 0.8430(3) 0.1861(2) 0.0631(14) Uani 1 1 d . . .
H63A H 1.6468 0.8576 0.1833 0.076 Uiso 1 1 calc R . .
C64 C 1.7038(3) 0.7641(2) 0.20481(19) 0.0449(10) Uani 1 1 d . . .
H64A H 1.6525 0.7246 0.2155 0.054 Uiso 1 1 calc R . .
Cl1' Cl 2.0569(5) -0.1287(7) 0.0715(3) 0.172(4) Uani 0.558(8) 1 d P A 3
Cl1 Cl 2.0511(8) -0.0782(9) 0.0758(5) 0.265(8) Uani 0.442(8) 1 d P A 4
C2' C 2.0083(8) -0.1375(10) 0.0067(5) 0.258(8) Uani 1 1 d . . .
H2E H 2.0205 -0.1886 -0.0162 0.309 Uiso 0.558(8) 1 calc PR A 3
H2F H 2.0388 -0.0871 -0.0143 0.309 Uiso 0.558(8) 1 calc PR A 3
H2G H 1.9879 -0.0985 -0.0190 0.309 Uiso 0.442(8) 1 d PR A 4
H2H H 2.0546 -0.1576 -0.0151 0.309 Uiso 0.442(8) 1 d PR A 4
Cl3 Cl 1.9046(3) -0.1458(5) -0.0050(2) 0.153(3) Uani 0.558(8) 1 d P A 3
Cl3' Cl 1.9339(5) -0.2151(6) 0.0173(4) 0.189(5) Uani 0.442(8) 1 d P A 4
Cl4 Cl 2.1091(2) -0.23429(17) 0.20122(16) 0.1619(13) Uani 0.849(3) 1 d P B 1
Cl4' Cl 2.2293(4) -0.2952(5) 0.1921(5) 0.181(5) Uani 0.303(5) 1 d P B 2
C5' C 2.1485(5) -0.3189(4) 0.2191(4) 0.116(2) Uani 1 1 d . . .
H5B H 2.1936 -0.3259 0.1899 0.140 Uiso 1 1 calc R B 1
H5C H 2.1013 -0.3721 0.2142 0.140 Uiso 1 1 calc R B 1
Cl6 Cl 2.19193(19) -0.30737(17) 0.29232(14) 0.1539(13) Uani 0.849(3) 1 d P B 1
Cl7 Cl 2.03703(14) 0.15400(16) 0.60990(12) 0.1499(9) Uani 1 1 d . . .
C8' C 2.0059(5) 0.2540(5) 0.6154(4) 0.148(4) Uani 1 1 d . . .
H8B' H 1.9693 0.2564 0.6512 0.178 Uiso 1 1 calc R . .
H8C' H 2.0581 0.3022 0.6216 0.178 Uiso 1 1 calc R . .
Cl9 Cl 1.9520(2) 0.26607(17) 0.55371(17) 0.2205(17) Uani 1 1 d . . .
Cl10 Cl 1.46299(13) 0.62907(10) 0.39784(7) 0.1001(6) Uani 1 1 d . . .
C11' C 1.4829(4) 0.7291(3) 0.4381(2) 0.0785(16) Uani 1 1 d . . .
H11E H 1.5366 0.7385 0.4630 0.094 Uiso 1 1 calc R . .
H11F H 1.4350 0.7306 0.4660 0.094 Uiso 1 1 calc R . .
Cl12 Cl 1.49325(11) 0.81157(10) 0.39053(7) 0.0952(5) Uani 1 1 d . . .

loop_
_atom_site_aniso_label
_atom_site_aniso_U_11
_atom_site_aniso_U_22
_atom_site_aniso_U_33
_atom_site_aniso_U_23
_atom_site_aniso_U_13
_atom_site_aniso_U_12
Mn1 0.0151(2) 0.0249(3) 0.0310(3) 0.0090(2) 0.0032(2) 0.00785(19)
Mn2 0.0154(2) 0.0241(3) 0.0387(3) 0.0109(2) 0.0058(2) 0.00570(19)
Mn3 0.0196(2) 0.0244(3) 0.0378(3) 0.0133(2) 0.0045(2) 0.0072(2)
Mn4 0.0198(2) 0.0278(3) 0.0355(3) 0.0137(2) 0.0016(2) 0.0093(2)
Mn5 0.0152(2) 0.0337(3) 0.0347(3) 0.0137(2) 0.0027(2) 0.0091(2)
Mn6 0.0146(2) 0.0275(3) 0.0300(3) 0.0103(2) 0.0035(2) 0.00411(19)
Mn7 0.0196(2) 0.0240(3) 0.0262(3) 0.0104(2) 0.0053(2) 0.00662(19)
Mn8 0.0202(2) 0.0234(3) 0.0237(3) 0.0080(2) 0.00373(19) 0.00893(19)
Mn9 0.0144(2) 0.0213(2) 0.0193(2) 0.00506(19) 0.00226(18) 0.00628(18)
Mn10 0.0163(2) 0.0199(2) 0.0221(2) 0.00565(19) 0.00246(18) 0.00572(18)
Mn11 0.0142(2) 0.0231(2) 0.0214(2) 0.00567(19) 0.00173(18) 0.00619(18)
Mn12 0.0157(2) 0.0199(2) 0.0191(2) 0.00501(19) 0.00279(18) 0.00508(18)
S1 0.0286(4) 0.0336(5) 0.0260(4) 0.0027(4) 0.0056(3) 0.0111(4)
S2 0.0343(5) 0.0440(5) 0.0328(5) 0.0150(4) 0.0087(4) 0.0177(4)
S3 0.0381(5) 0.0253(5) 0.0377(5) -0.0001(4) -0.0027(4) 0.0079(4)
S4 0.0281(4) 0.0361(5) 0.0397(5) 0.0072(4) 0.0060(4) 0.0158(4)
S5 0.0289(4) 0.0311(5) 0.0225(4) 0.0046(3) 0.0051(3) 0.0059(3)
S6 0.0274(5) 0.0481(6) 0.0320(5) -0.0011(4) -0.0048(4) 0.0076(4)
S7 0.0285(4) 0.0259(4) 0.0314(5) 0.0020(4) -0.0021(4) 0.0061(3)
S8 0.0263(4) 0.0320(5) 0.0314(5) 0.0007(4) -0.0077(4) 0.0108(4)
O1 0.0174(11) 0.0365(14) 0.0530(16) 0.0164(12) 0.0080(11) 0.0096(10)
O2 0.0173(11) 0.0340(14) 0.0628(18) 0.0158(12) 0.0139(11) 0.0078(10)
O3 0.0196(12) 0.0287(14) 0.0736(19) 0.0192(13) 0.0095(12) 0.0040(10)
O4 0.0255(12) 0.0336(13) 0.0437(15) 0.0041(11) -0.0094(11) 0.0066(10)
O5 0.0326(13) 0.0439(15) 0.0340(14) 0.0175(12) 0.0082(11) 0.0125(11)
O6 0.0270(13) 0.0281(13) 0.0610(18) 0.0196(12) 0.0067(12) 0.0058(10)
O7 0.0289(13) 0.0291(13) 0.0606(18) 0.0220(12) 0.0042(12) 0.0095(11)
O8 0.0291(14) 0.073(2) 0.0352(15) 0.0185(14) 0.0023(11) 0.0113(13)
O9 0.0360(14) 0.0365(14) 0.0328(14) 0.0136(11) 0.0052(11) 0.0087(11)
O10 0.067(2) 0.0606(19) 0.0560(19) 0.0116(15) 0.0217(16) 0.0398(16)
O11 0.0384(14) 0.0229(12) 0.0404(15) 0.0051(11) -0.0008(11) 0.0075(10)
O12 0.0343(13) 0.0214(12) 0.0263(12) 0.0012(10) 0.0015(10) 0.0041(10)
O13 0.0376(15) 0.0416(16) 0.0618(19) -0.0017(14) -0.0139(13) 0.0090(12)
O14 0.0323(14) 0.0312(14) 0.0534(17) 0.0174(12) -0.0010(12) 0.0117(11)
O15 0.0281(13) 0.0430(15) 0.0481(16) 0.0233(13) -0.0039(11) 0.0099(11)
O16 0.0314(14) 0.0338(14) 0.0560(17) 0.0060(12) 0.0142(12) 0.0103(11)
O17 0.0400(14) 0.0318(14) 0.0480(16) 0.0121(12) 0.0156(12) 0.0172(11)
O18 0.0488(17) 0.075(2) 0.0401(16) 0.0036(15) -0.0035(13) 0.0287(15)
O19 0.0226(12) 0.0541(17) 0.0515(16) 0.0275(14) 0.0030(11) 0.0157(12)
O20 0.0164(11) 0.0431(15) 0.0449(15) 0.0176(12) 0.0000(10) 0.0061(10)
O21 0.0235(13) 0.0571(17) 0.0370(15) 0.0005(12) -0.0056(11) 0.0136(12)
O22 0.0194(11) 0.0390(14) 0.0262(12) -0.0033(10) -0.0034(9) 0.0089(10)
O23 0.0481(17) 0.0458(17) 0.0539(18) -0.0010(14) -0.0030(14) 0.0006(13)
O24 0.0159(11) 0.0422(14) 0.0435(15) 0.0162(12) 0.0025(10) 0.0060(10)
O25 0.0213(12) 0.0478(16) 0.0492(16) 0.0257(13) 0.0077(11) 0.0062(11)
O26 0.0276(12) 0.0385(14) 0.0369(14) 0.0049(11) 0.0088(10) 0.0158(11)
O27 0.0310(13) 0.0275(13) 0.0557(17) 0.0006(12) -0.0046(12) 0.0081(11)
O28 0.0253(12) 0.0351(13) 0.0378(14) 0.0174(11) 0.0081(10) 0.0071(10)
O29 0.0320(13) 0.0349(14) 0.0366(14) 0.0185(11) 0.0073(11) 0.0150(11)
O30 0.0365(13) 0.0279(12) 0.0222(12) 0.0069(10) 0.0039(10) 0.0055(10)
O31 0.0284(12) 0.0246(12) 0.0207(11) 0.0036(9) 0.0068(9) 0.0040(9)
O32 0.0324(13) 0.0418(15) 0.0346(14) 0.0017(11) 0.0077(11) 0.0149(11)
O33 0.0278(12) 0.0258(12) 0.0432(15) 0.0013(11) 0.0044(11) 0.0080(10)
O34 0.0300(13) 0.0309(13) 0.0305(13) 0.0005(10) 0.0019(10) 0.0043(10)
O35 0.0463(16) 0.0518(17) 0.0408(16) 0.0023(13) -0.0149(13) 0.0041(13)
O36 0.0365(13) 0.0313(13) 0.0322(13) 0.0144(11) 0.0081(11) 0.0150(11)
O37 0.0251(12) 0.0500(16) 0.0329(14) 0.0095(12) -0.0057(10) 0.0028(11)
O38 0.0342(13) 0.0306(13) 0.0385(14) 0.0092(11) -0.0118(11) 0.0024(11)
O39 0.0552(18) 0.0517(17) 0.0495(17) -0.0163(14) -0.0169(14) 0.0317(14)
O40 0.0297(13) 0.0282(13) 0.0434(15) 0.0127(11) 0.0111(11) 0.0159(10)
O42 0.0214(12) 0.0316(13) 0.0469(15) 0.0136(11) 0.0051(10) 0.0116(10)
O43 0.0231(12) 0.0400(14) 0.0339(14) 0.0003(11) 0.0016(10) 0.0143(10)
O44 0.0211(11) 0.0337(13) 0.0226(12) -0.0004(10) 0.0009(9) 0.0127(10)
O45 0.0469(15) 0.0405(15) 0.0315(14) 0.0094(12) 0.0113(12) 0.0068(12)
O46 0.0178(10) 0.0214(11) 0.0237(11) 0.0069(9) 0.0026(9) 0.0081(8)
O47 0.0156(10) 0.0227(11) 0.0285(12) 0.0091(9) 0.0047(9) 0.0066(9)
O48 0.0163(10) 0.0210(11) 0.0192(11) 0.0044(9) 0.0026(8) 0.0059(8)
O49 0.0167(10) 0.0204(11) 0.0208(11) 0.0051(9) 0.0015(8) 0.0062(8)
O50 0.0152(10) 0.0255(12) 0.0258(12) 0.0051(9) 0.0011(9) 0.0056(9)
O51 0.0161(10) 0.0285(12) 0.0278(12) 0.0097(10) 0.0017(9) 0.0090(9)
O52 0.0188(10) 0.0235(11) 0.0218(11) 0.0065(9) 0.0036(9) 0.0073(9)
O53 0.0177(10) 0.0211(11) 0.0247(12) 0.0076(9) 0.0037(9) 0.0047(8)
O54 0.0152(10) 0.0195(11) 0.0203(11) 0.0053(9) 0.0021(8) 0.0050(8)
O55 0.0175(10) 0.0204(11) 0.0216(11) 0.0042(9) 0.0045(8) 0.0074(8)
O56 0.0168(10) 0.0226(11) 0.0268(12) 0.0078(9) 0.0018(9) 0.0068(9)
O57 0.0204(11) 0.0219(11) 0.0301(12) 0.0093(9) 0.0034(9) 0.0067(9)
C1 0.0195(16) 0.036(2) 0.0332(19) 0.0083(16) 0.0040(14) 0.0109(14)
C2 0.0209(18) 0.045(2) 0.065(3) 0.019(2) 0.0134(18) 0.0108(16)
C3 0.0222(18) 0.029(2) 0.063(3) 0.0198(18) 0.0047(17) 0.0045(15)
C4 0.027(2) 0.038(2) 0.141(5) 0.033(3) 0.007(3) 0.0012(18)
C5 0.034(2) 0.0304(19) 0.041(2) 0.0181(16) 0.0095(16) 0.0163(16)
C6 0.045(2) 0.037(2) 0.063(3) 0.022(2) 0.001(2) 0.0190(18)
C7 0.0259(18) 0.041(2) 0.044(2) 0.0167(18) 0.0139(16) 0.0122(16)
C8 0.034(2) 0.092(4) 0.084(4) 0.055(3) -0.008(2) 0.010(2)
C9 0.0182(16) 0.0301(18) 0.038(2) 0.0031(16) 0.0017(14) 0.0064(14)
C10 0.0186(17) 0.046(2) 0.046(2) 0.0112(18) -0.0017(16) 0.0011(15)
C11 0.0239(17) 0.0269(18) 0.035(2) 0.0093(15) 0.0087(15) 0.0046(14)
C12 0.030(2) 0.061(3) 0.060(3) 0.034(2) 0.0174(19) 0.0083(19)
C13 0.0295(18) 0.0281(18) 0.0245(17) 0.0054(14) -0.0009(14) 0.0086(14)
C14 0.054(2) 0.041(2) 0.038(2) 0.0220(18) 0.0104(18) 0.0252(19)
C15 0.0190(16) 0.0267(17) 0.0241(17) 0.0063(14) -0.0042(13) 0.0048(13)
C16 0.038(2) 0.042(2) 0.069(3) 0.021(2) 0.017(2) 0.0225(18)
C17 0.0297(18) 0.041(2) 0.0201(17) 0.0017(15) -0.0040(14) 0.0152(15)
C18 0.035(2) 0.054(3) 0.053(3) 0.006(2) 0.0047(19) 0.0134(19)
C19 0.026(2) 0.105(4) 0.057(3) -0.004(3) 0.003(2) 0.019(2)
C20 0.051(3) 0.126(5) 0.042(3) 0.010(3) 0.000(2) 0.058(3)
C21 0.083(4) 0.082(4) 0.044(3) 0.025(2) 0.009(2) 0.059(3)
C22 0.050(2) 0.052(3) 0.041(2) 0.0136(19) -0.0007(19) 0.024(2)
C23 0.036(2) 0.040(2) 0.0266(19) 0.0056(16) 0.0016(16) -0.0015(16)
C24 0.042(3) 0.085(4) 0.063(3) -0.015(3) -0.011(2) 0.015(2)
C25 0.053(3) 0.118(5) 0.076(4) -0.014(4) -0.027(3) 0.010(3)
C26 0.068(4) 0.099(5) 0.053(3) -0.006(3) -0.025(3) -0.011(3)
C27 0.113(5) 0.108(5) 0.072(4) -0.045(4) -0.028(4) 0.026(4)
C28 0.080(4) 0.078(4) 0.058(3) -0.030(3) -0.021(3) 0.028(3)
C29 0.061(3) 0.029(2) 0.037(2) -0.0029(17) -0.0015(19) 0.0156(18)
C30 0.102(4) 0.054(3) 0.053(3) -0.009(2) -0.016(3) 0.029(3)
C31 0.178(8) 0.086(5) 0.053(4) -0.030(3) -0.031(5) 0.066(5)
C32 0.183(9) 0.142(7) 0.063(4) -0.026(4) 0.012(5) 0.093(7)
C33 0.114(6) 0.137(6) 0.096(5) -0.012(5) 0.054(4) 0.050(5)
C34 0.079(4) 0.077(4) 0.058(3) -0.009(3) 0.021(3) 0.024(3)
C35 0.0297(19) 0.038(2) 0.041(2) 0.0014(17) 0.0024(16) 0.0163(16)
C36 0.036(2) 0.061(3) 0.063(3) 0.010(2) 0.007(2) 0.019(2)
C37 0.036(3) 0.095(4) 0.089(4) 0.007(3) 0.009(2) 0.032(3)
C38 0.051(3) 0.100(5) 0.113(5) 0.003(4) -0.001(3) 0.048(3)
C39 0.093(4) 0.085(4) 0.089(4) 0.022(3) -0.015(3) 0.053(4)
C40 0.055(3) 0.058(3) 0.071(3) 0.019(2) 0.006(2) 0.028(2)
C41 0.037(2) 0.036(2) 0.0304(19) 0.0127(16) 0.0084(16) 0.0080(16)
C42 0.049(3) 0.079(4) 0.081(4) 0.047(3) -0.009(2) 0.007(2)
C43 0.074(4) 0.101(4) 0.096(4) 0.061(4) -0.012(3) 0.022(3)
C44 0.099(5) 0.077(4) 0.062(3) 0.038(3) 0.005(3) 0.031(3)
C45 0.088(4) 0.062(3) 0.082(4) 0.044(3) 0.032(3) 0.002(3)
C46 0.045(3) 0.069(3) 0.075(3) 0.032(3) 0.009(2) 0.004(2)
C47 0.034(2) 0.075(3) 0.032(2) -0.010(2) -0.0088(17) 0.013(2)
C48 0.081(4) 0.100(4) 0.043(3) -0.001(3) 0.005(3) -0.003(3)
C49 0.115(5) 0.165(7) 0.042(3) -0.004(4) 0.019(3) -0.021(5)
C50 0.082(5) 0.204(8) 0.043(3) -0.024(4) 0.012(3) 0.005(5)
C51 0.058(3) 0.160(7) 0.066(4) -0.055(4) -0.009(3) 0.020(4)
C52 0.044(3) 0.096(4) 0.055(3) -0.029(3) -0.004(2) 0.016(3)
C53 0.0324(19) 0.037(2) 0.0280(19) -0.0040(16) 0.0022(15) 0.0123(16)
C54 0.039(2) 0.067(3) 0.041(2) -0.008(2) 0.0073(19) 0.004(2)
C55 0.070(3) 0.087(4) 0.050(3) -0.033(3) 0.012(3) 0.002(3)
C56 0.063(3) 0.051(3) 0.067(3) -0.023(2) -0.001(3) 0.005(2)
C57 0.067(3) 0.041(3) 0.064(3) 0.006(2) -0.003(2) 0.002(2)
C58 0.060(3) 0.040(2) 0.041(2) 0.0035(19) 0.006(2) 0.006(2)
C59 0.041(2) 0.0252(18) 0.036(2) -0.0020(15) 0.0012(16) 0.0098(15)
C60 0.047(3) 0.035(2) 0.095(4) 0.013(2) 0.008(2) 0.0088(19)
C61 0.086(4) 0.031(3) 0.126(5) 0.022(3) 0.007(4) -0.005(3)
C62 0.100(4) 0.030(3) 0.111(5) 0.009(3) -0.016(4) 0.025(3)
C63 0.073(3) 0.038(3) 0.085(4) -0.011(2) -0.017(3) 0.030(2)
C64 0.049(2) 0.033(2) 0.056(3) -0.0047(19) -0.003(2) 0.0180(18)
Cl1' 0.147(5) 0.309(10) 0.100(4) 0.034(5) 0.017(3) 0.126(7)
Cl1 0.191(10) 0.282(12) 0.217(9) -0.143(9) 0.092(7) -0.090(8)
C2' 0.191(12) 0.36(2) 0.134(10) -0.037(11) 0.033(9) -0.073(13)
Cl3 0.143(4) 0.194(6) 0.128(4) -0.012(3) -0.003(3) 0.063(4)
Cl3' 0.127(5) 0.167(7) 0.246(8) -0.074(6) -0.001(5) 0.015(5)
Cl4 0.169(3) 0.117(2) 0.219(3) 0.040(2) -0.018(2) 0.0634(19)
Cl4' 0.076(5) 0.137(7) 0.327(14) 0.036(7) 0.060(6) 0.014(4)
C5' 0.096(5) 0.082(5) 0.156(7) 0.018(5) -0.023(5) -0.008(4)
Cl6 0.167(3) 0.1162(19) 0.173(3) -0.0211(18) -0.067(2) 0.0368(18)
Cl7 0.1143(16) 0.155(2) 0.169(2) 0.0110(17) -0.0428(15) 0.0146(15)
C8' 0.137(7) 0.140(7) 0.175(8) -0.065(6) -0.073(6) 0.075(6)
Cl9 0.201(3) 0.136(2) 0.311(4) -0.060(2) -0.159(3) 0.045(2)
Cl10 0.1713(17) 0.0877(11) 0.0629(9) 0.0159(8) 0.0226(10) 0.0699(11)
C11' 0.113(5) 0.083(4) 0.057(3) 0.017(3) 0.012(3) 0.052(4)
Cl12 0.1155(13) 0.0874(11) 0.0898(11) 0.0334(9) 0.0096(9) 0.0299(10)

loop_
_atom_type_symbol
_atom_type_description
_atom_type_scat_dispersion_real
_atom_type_scat_dispersion_imag
_atom_type_scat_source
C C 0.0033 0.0016 'International Tables Vol C Tables 4.2.6.8 and 6.1.1.4'
H H 0.0000 0.0000 'International Tables Vol C Tables 4.2.6.8 and 6.1.1.4'
O O 0.0106 0.0060 'International Tables Vol C Tables 4.2.6.8 and 6.1.1.4'
S S 0.1246 0.1234 'International Tables Vol C Tables 4.2.6.8 and 6.1.1.4'
Cl Cl 0.1484 0.1585 'International Tables Vol C Tables 4.2.6.8 and 6.1.1.4'
Mn Mn 0.3368 0.7283 'International Tables Vol C Tables 4.2.6.8 and 6.1.1.4'

loop_
_geom_angle_atom_site_label_1
_geom_angle_atom_site_label_2
_geom_angle_atom_site_label_3
_geom_angle
_geom_angle_site_symmetry_1
_geom_angle_site_symmetry_3
_geom_angle_publ_flag
O46 Mn1 O47 82.12(8) . . ?
O46 Mn1 O1 177.95(9) . . ?
O47 Mn1 O1 95.88(9) . . ?
O46 Mn1 O42 95.24(9) . . ?
O47 Mn1 O42 174.95(10) . . ?
O1 Mn1 O42 86.72(9) . . ?
O46 Mn1 O38 92.17(9) . . ?
O47 Mn1 O38 90.80(9) . . ?
O1 Mn1 O38 88.32(10) . . ?
O42 Mn1 O38 93.61(10) . . ?
O46 Mn1 O43 88.72(9) . . ?
O47 Mn1 O43 87.72(9) . . ?
O1 Mn1 O43 90.75(10) . . ?
O42 Mn1 O43 87.92(9) . . ?
O38 Mn1 O43 178.16(9) . . ?
O46 Mn1 Mn9 41.30(6) . . ?
O47 Mn1 Mn9 41.69(6) . . ?
O1 Mn1 Mn9 136.66(7) . . ?
O42 Mn1 Mn9 134.85(7) . . ?
O38 Mn1 Mn9 98.57(7) . . ?
O43 Mn1 Mn9 81.04(6) . . ?
O56 Mn2 O47 95.52(9) . . ?
O56 Mn2 O3 91.05(9) . . ?
O47 Mn2 O3 171.95(10) . . ?
O56 Mn2 O2 171.70(10) . . ?
O47 Mn2 O2 91.19(9) . . ?
O3 Mn2 O2 82.69(10) . . ?
O56 Mn2 O5 98.37(9) . . ?
O47 Mn2 O5 84.36(9) . . ?
O3 Mn2 O5 90.10(10) . . ?
O2 Mn2 O5 87.12(10) . . ?
O56 Mn2 O4 87.14(9) . . ?
O47 Mn2 O4 96.15(9) . . ?
O3 Mn2 O4 88.80(10) . . ?
O2 Mn2 O4 87.29(10) . . ?
O5 Mn2 O4 174.40(9) . . ?
O57 Mn3 O56 82.11(9) . . ?
O57 Mn3 O7 96.15(9) . . ?
O56 Mn3 O7 176.27(10) . . ?
O57 Mn3 O6 175.46(10) . . ?
O56 Mn3 O6 95.09(9) . . ?
O7 Mn3 O6 86.43(10) . . ?
O57 Mn3 O8 96.67(9) . . ?
O56 Mn3 O8 96.19(10) . . ?
O7 Mn3 O8 87.28(11) . . ?
O6 Mn3 O8 87.17(10) . . ?
O57 Mn3 O11 88.57(9) . . ?
O56 Mn3 O11 89.08(9) . . ?
O7 Mn3 O11 87.57(10) . . ?
O6 Mn3 O11 87.81(10) . . ?
O8 Mn3 O11 173.02(10) . . ?
O57 Mn3 Mn10 41.66(6) . . ?
O56 Mn3 Mn10 41.63(6) . . ?
O7 Mn3 Mn10 135.93(7) . . ?
O6 Mn3 Mn10 134.80(7) . . ?
O8 Mn3 Mn10 106.26(8) . . ?
O11 Mn3 Mn10 80.72(6) . . ?
O51 Mn4 O57 94.94(9) . . ?
O51 Mn4 O14 172.60(10) . . ?
O57 Mn4 O14 92.45(10) . . ?
O51 Mn4 O15 90.63(10) . . ?
O57 Mn4 O15 174.09(9) . . ?
O14 Mn4 O15 81.98(10) . . ?
O51 Mn4 O9 87.32(9) . . ?
O57 Mn4 O9 93.84(9) . . ?
O14 Mn4 O9 92.04(10) . . ?
O15 Mn4 O9 84.42(10) . . ?
O51 Mn4 O16 92.36(9) . . ?
O57 Mn4 O16 92.83(9) . . ?
O14 Mn4 O16 87.42(10) . . ?
O15 Mn4 O16 88.92(10) . . ?
O9 Mn4 O16 173.33(10) . . ?
O51 Mn5 O50 81.70(9) . . ?
O51 Mn5 O20 176.10(10) . . ?
O50 Mn5 O20 95.35(9) . . ?
O51 Mn5 O19 96.10(9) . . ?
O50 Mn5 O19 174.94(10) . . ?
O20 Mn5 O19 86.64(10) . . ?
O51 Mn5 O17 93.77(9) . . ?
O50 Mn5 O17 92.48(9) . . ?
O20 Mn5 O17 88.89(10) . . ?
O19 Mn5 O17 92.22(10) . . ?
O51 Mn5 O21 86.30(9) . . ?
O50 Mn5 O21 90.37(9) . . ?
O20 Mn5 O21 91.18(10) . . ?
O19 Mn5 O21 84.93(10) . . ?
O17 Mn5 O21 177.13(9) . . ?
O51 Mn5 Mn11 41.20(6) . . ?
O50 Mn5 Mn11 41.61(6) . . ?
O20 Mn5 Mn11 135.37(7) . . ?
O19 Mn5 Mn11 135.21(7) . . ?
O17 Mn5 Mn11 101.58(7) . . ?
O21 Mn5 Mn11 80.35(6) . . ?
O50 Mn6 O53 95.42(8) . . ?
O50 Mn6 O25 171.13(10) . . ?
O53 Mn6 O25 91.72(9) . . ?
O50 Mn6 O24 90.77(9) . . ?
O53 Mn6 O24 171.61(10) . . ?
O25 Mn6 O24 82.68(10) . . ?
O50 Mn6 O26 96.48(9) . . ?
O53 Mn6 O26 86.16(9) . . ?
O25 Mn6 O26 89.24(10) . . ?
O24 Mn6 O26 87.53(10) . . ?
O50 Mn6 O27 85.54(9) . . ?
O53 Mn6 O27 101.45(9) . . ?
O25 Mn6 O27 87.89(11) . . ?
O24 Mn6 O27 84.64(10) . . ?
O26 Mn6 O27 171.94(9) . . ?
O52 Mn7 O53 82.74(8) . . ?
O52 Mn7 O29 95.83(9) . . ?
O53 Mn7 O29 176.84(10) . . ?
O52 Mn7 O28 176.12(10) . . ?
O53 Mn7 O28 95.73(9) . . ?
O29 Mn7 O28 85.52(10) . . ?
O52 Mn7 O33 96.02(9) . . ?
O53 Mn7 O33 93.08(9) . . ?
O29 Mn7 O33 89.87(10) . . ?
O28 Mn7 O33 87.60(9) . . ?
O52 Mn7 O30 90.68(8) . . ?
O53 Mn7 O30 86.39(9) . . ?
O29 Mn7 O30 90.81(9) . . ?
O28 Mn7 O30 85.66(9) . . ?
O33 Mn7 O30 173.16(8) . . ?
O52 Mn7 Mn12 41.88(6) . . ?
O53 Mn7 Mn12 41.89(6) . . ?
O29 Mn7 Mn12 136.12(7) . . ?
O28 Mn7 Mn12 135.86(7) . . ?
O33 Mn7 Mn12 103.31(6) . . ?
O30 Mn7 Mn12 80.82(6) . . ?
O46 Mn8 O52 94.83(8) . . ?
O46 Mn8 O36 172.45(9) . . ?
O52 Mn8 O36 92.72(9) . . ?
O46 Mn8 O40 90.54(9) . . ?
O52 Mn8 O40 174.29(9) . . ?
O36 Mn8 O40 81.91(9) . . ?
O46 Mn8 O34 88.53(9) . . ?
O52 Mn8 O34 94.23(9) . . ?
O36 Mn8 O34 90.76(10) . . ?
O40 Mn8 O34 83.94(9) . . ?
O46 Mn8 O37 93.61(9) . . ?
O52 Mn8 O37 93.20(9) . . ?
O36 Mn8 O37 86.12(10) . . ?
O40 Mn8 O37 88.40(10) . . ?
O34 Mn8 O37 172.07(9) . . ?
O46 Mn9 O47 84.13(9) . . ?
O46 Mn9 O54 92.89(9) . . ?
O47 Mn9 O54 90.04(9) . . ?
O46 Mn9 O44 94.16(9) . . ?
O47 Mn9 O44 94.29(9) . . ?
O54 Mn9 O44 172.07(9) . . ?
O46 Mn9 O48 95.57(8) . . ?
O47 Mn9 O48 173.32(9) . . ?
O54 Mn9 O48 83.31(8) . . ?
O44 Mn9 O48 92.39(9) . . ?
O46 Mn9 O49 175.18(9) . . ?
O47 Mn9 O49 99.39(8) . . ?
O54 Mn9 O49 83.85(8) . . ?
O44 Mn9 O49 88.88(9) . . ?
O48 Mn9 O49 80.54(8) . . ?
O46 Mn9 Mn1 42.08(6) . . ?
O47 Mn9 Mn1 42.94(6) . . ?
O54 Mn9 Mn1 98.82(6) . . ?
O44 Mn9 Mn1 88.86(6) . . ?
O48 Mn9 Mn1 137.55(6) . . ?
O49 Mn9 Mn1 141.90(6) . . ?
O46 Mn9 Mn12 89.26(6) . . ?
O47 Mn9 Mn12 131.98(7) . . ?
O54 Mn9 Mn12 42.76(6) . . ?
O44 Mn9 Mn12 133.67(7) . . ?
O48 Mn9 Mn12 41.35(6) . . ?
O49 Mn9 Mn12 85.94(6) . . ?
Mn1 Mn9 Mn12 121.51(2) . . ?
O46 Mn9 Mn10 135.94(7) . . ?
O47 Mn9 Mn10 89.82(6) . . ?
O54 Mn9 Mn10 43.38(6) . . ?
O44 Mn9 Mn10 129.85(7) . . ?
O48 Mn9 Mn10 85.75(6) . . ?
O49 Mn9 Mn10 41.34(6) . . ?
Mn1 Mn9 Mn10 124.39(2) . . ?
Mn12 Mn9 Mn10 63.290(16) . . ?
O46 Mn9 Mn11 135.90(6) . . ?
O47 Mn9 Mn11 139.48(6) . . ?
O54 Mn9 Mn11 83.02(6) . . ?
O44 Mn9 Mn11 89.38(6) . . ?
O48 Mn9 Mn11 40.33(6) . . ?
O49 Mn9 Mn11 40.26(6) . . ?
Mn1 Mn9 Mn11 177.17(2) . . ?
Mn12 Mn9 Mn11 58.585(15) . . ?
Mn10 Mn9 Mn11 58.392(15) . . ?
O49 Mn10 O56 90.70(9) . . ?
O49 Mn10 O57 92.16(9) . . ?
O56 Mn10 O57 83.62(9) . . ?
O49 Mn10 O55 83.92(8) . . ?
O56 Mn10 O55 174.51(9) . . ?
O57 Mn10 O55 97.62(8) . . ?
O49 Mn10 O12 171.70(9) . . ?
O56 Mn10 O12 94.36(9) . . ?
O57 Mn10 O12 94.94(9) . . ?
O55 Mn10 O12 90.87(9) . . ?
O49 Mn10 O54 83.46(8) . . ?
O56 Mn10 O54 98.27(8) . . ?
O57 Mn10 O54 175.23(9) . . ?
O55 Mn10 O54 80.09(8) . . ?
O12 Mn10 O54 89.29(9) . . ?
O49 Mn10 Mn3 99.84(6) . . ?
O56 Mn10 Mn3 42.45(6) . . ?
O57 Mn10 Mn3 42.38(6) . . ?
O55 Mn10 Mn3 139.64(6) . . ?
O12 Mn10 Mn3 88.32(7) . . ?
O54 Mn10 Mn3 140.22(6) . . ?
O49 Mn10 Mn11 43.01(6) . . ?
O56 Mn10 Mn11 133.11(7) . . ?
O57 Mn10 Mn11 90.09(7) . . ?
O55 Mn10 Mn11 41.73(6) . . ?
O12 Mn10 Mn11 132.51(7) . . ?
O54 Mn10 Mn11 85.43(6) . . ?
Mn3 Mn10 Mn11 123.71(2) . . ?
O49 Mn10 Mn9 42.97(6) . . ?
O56 Mn10 Mn9 89.48(6) . . ?
O57 Mn10 Mn9 134.61(7) . . ?
O55 Mn10 Mn9 85.85(6) . . ?
O12 Mn10 Mn9 130.36(7) . . ?
O54 Mn10 Mn9 41.35(6) . . ?
Mn3 Mn10 Mn9 123.94(2) . . ?
Mn11 Mn10 Mn9 63.010(16) . . ?
O49 Mn10 Mn12 82.95(6) . . ?
O56 Mn10 Mn12 138.00(6) . . ?
O57 Mn10 Mn12 137.87(6) . . ?
O55 Mn10 Mn12 40.29(6) . . ?
O12 Mn10 Mn12 88.89(6) . . ?
O54 Mn10 Mn12 39.83(6) . . ?
Mn3 Mn10 Mn12 177.21(2) . . ?
Mn11 Mn10 Mn12 58.450(15) . . ?
Mn9 Mn10 Mn12 58.276(15) . . ?
O51 Mn11 O50 83.27(9) . . ?
O51 Mn11 O55 92.73(9) . . ?
O50 Mn11 O55 91.12(9) . . ?
O51 Mn11 O22 96.08(10) . . ?
O50 Mn11 O22 93.39(9) . . ?
O55 Mn11 O22 170.51(9) . . ?
O51 Mn11 O49 95.85(9) . . ?
O50 Mn11 O49 174.52(9) . . ?
O55 Mn11 O49 83.52(8) . . ?
O22 Mn11 O49 92.08(9) . . ?
O51 Mn11 O48 175.22(9) . . ?
O50 Mn11 O48 99.92(8) . . ?
O55 Mn11 O48 83.68(8) . . ?
O22 Mn11 O48 87.32(9) . . ?
O49 Mn11 O48 80.64(8) . . ?
O51 Mn11 Mn5 41.84(6) . . ?
O50 Mn11 Mn5 42.58(6) . . ?
O55 Mn11 Mn5 100.24(6) . . ?
O22 Mn11 Mn5 88.70(6) . . ?
O49 Mn11 Mn5 137.36(6) . . ?
O48 Mn11 Mn5 141.92(6) . . ?
O51 Mn11 Mn10 89.28(7) . . ?
O50 Mn11 Mn10 133.06(7) . . ?
O55 Mn11 Mn10 42.88(6) . . ?
O22 Mn11 Mn10 133.52(7) . . ?
O49 Mn11 Mn10 41.46(6) . . ?
O48 Mn11 Mn10 85.94(6) . . ?
Mn5 Mn11 Mn10 122.52(2) . . ?
O51 Mn11 Mn12 135.64(7) . . ?
O50 Mn11 Mn12 91.00(6) . . ?
O55 Mn11 Mn12 43.27(6) . . ?
O22 Mn11 Mn12 128.21(7) . . ?
O49 Mn11 Mn12 85.86(6) . . ?
O48 Mn11 Mn12 41.25(6) . . ?
Mn5 Mn11 Mn12 125.58(2) . . ?
Mn10 Mn11 Mn12 63.308(16) . . ?
O51 Mn11 Mn9 136.18(6) . . ?
O50 Mn11 Mn9 140.17(6) . . ?
O55 Mn11 Mn9 83.04(6) . . ?
O22 Mn11 Mn9 88.16(6) . . ?
O49 Mn11 Mn9 40.34(6) . . ?
O48 Mn11 Mn9 40.35(6) . . ?
Mn5 Mn11 Mn9 175.99(2) . . ?
Mn10 Mn11 Mn9 58.599(15) . . ?
Mn12 Mn11 Mn9 58.424(15) . . ?
O48 Mn12 O53 90.32(9) . . ?
O48 Mn12 O52 91.22(9) . . ?
O53 Mn12 O52 84.10(9) . . ?
O48 Mn12 O54 83.63(8) . . ?
O53 Mn12 O54 173.46(9) . . ?
O52 Mn12 O54 98.46(8) . . ?
O48 Mn12 O55 83.74(8) . . ?
O53 Mn12 O55 96.68(8) . . ?
O52 Mn12 O55 174.91(9) . . ?
O54 Mn12 O55 80.24(8) . . ?
O48 Mn12 O31 172.78(9) . . ?
O53 Mn12 O31 95.86(9) . . ?
O52 Mn12 O31 93.11(9) . . ?
O54 Mn12 O31 90.02(9) . . ?
O55 Mn12 O31 91.81(9) . . ?
O48 Mn12 Mn7 98.46(6) . . ?
O53 Mn12 Mn7 42.69(6) . . ?
O52 Mn12 Mn7 42.47(6) . . ?
O54 Mn12 Mn7 140.70(6) . . ?
O55 Mn12 Mn7 139.05(6) . . ?
O31 Mn12 Mn7 88.63(6) . . ?
O48 Mn12 Mn9 43.07(6) . . ?
O53 Mn12 Mn9 132.98(7) . . ?
O52 Mn12 Mn9 90.13(6) . . ?
O54 Mn12 Mn9 41.38(6) . . ?
O55 Mn12 Mn9 85.66(6) . . ?
O31 Mn12 Mn9 131.09(6) . . ?
Mn7 Mn12 Mn9 123.35(2) . . ?
O48 Mn12 Mn11 42.93(6) . . ?
O53 Mn12 Mn11 88.20(6) . . ?
O52 Mn12 Mn11 133.51(7) . . ?
O54 Mn12 Mn11 85.68(6) . . ?
O55 Mn12 Mn11 41.65(6) . . ?
O31 Mn12 Mn11 133.32(7) . . ?
Mn7 Mn12 Mn11 122.18(2) . . ?
Mn9 Mn12 Mn11 62.991(16) . . ?
O48 Mn12 Mn10 82.94(6) . . ?
O53 Mn12 Mn10 136.41(6) . . ?
O52 Mn12 Mn10 138.80(6) . . ?
O54 Mn12 Mn10 40.42(6) . . ?
O55 Mn12 Mn10 39.86(6) . . ?
O31 Mn12 Mn10 90.00(6) . . ?
Mn7 Mn12 Mn10 178.21(2) . . ?
Mn9 Mn12 Mn10 58.434(15) . . ?
Mn11 Mn12 Mn10 58.242(15) . . ?
O45 S1 O43 113.27(15) . . ?
O45 S1 O44 112.11(14) . . ?
O43 S1 O44 110.58(13) . . ?
O45 S1 C53 109.07(16) . . ?
O43 S1 C53 108.25(16) . . ?
O44 S1 C53 102.99(15) . . ?
O10 S2 O9 113.77(17) . . ?
O10 S2 O8 110.58(17) . . ?
O9 S2 O8 111.69(15) . . ?
O10 S2 C41 107.35(17) . . ?
O9 S2 C41 106.14(15) . . ?
O8 S2 C41 106.87(17) . . ?
O13 S3 O11 114.00(16) . . ?
O13 S3 O12 112.71(15) . . ?
O11 S3 O12 109.29(14) . . ?
O13 S3 C29 108.29(19) . . ?
O11 S3 C29 108.47(16) . . ?
O12 S3 C29 103.46(17) . . ?
O18 S4 O16 114.79(17) . . ?
O18 S4 O17 111.16(17) . . ?
O16 S4 O17 111.02(15) . . ?
O18 S4 C35 107.99(17) . . ?
O16 S4 C35 106.58(16) . . ?
O17 S4 C35 104.63(16) . . ?
O32 S5 O30 114.84(14) . . ?
O32 S5 O31 111.69(14) . . ?
O30 S5 O31 109.53(13) . . ?
O32 S5 C23 108.72(17) . . ?
O30 S5 C23 106.48(16) . . ?
O31 S5 C23 104.98(15) . . ?
O23 S6 O21 114.12(16) . . ?
O23 S6 O22 111.98(16) . . ?
O21 S6 O22 109.66(14) . . ?
O23 S6 C47 108.9(2) . . ?
O21 S6 C47 110.49(18) . . ?
O22 S6 C47 100.88(16) . . ?
O35 S7 O34 113.76(15) . . ?
O35 S7 O33 110.80(16) . . ?
O34 S7 O33 111.35(13) . . ?
O35 S7 C59 107.94(17) . . ?
O34 S7 C59 107.12(16) . . ?
O33 S7 C59 105.39(16) . . ?
O39 S8 O37 114.34(17) . . ?
O39 S8 O38 111.48(16) . . ?
O37 S8 O38 111.26(14) . . ?
O39 S8 C17 108.24(16) . . ?
O37 S8 C17 106.39(16) . . ?
O38 S8 C17 104.48(15) . . ?
C1 O1 Mn1 132.1(2) . . ?
C1 O2 Mn2 138.3(2) . . ?
C3 O3 Mn2 138.2(2) . . ?
C3 O6 Mn3 131.9(2) . . ?
C5 O7 Mn3 128.2(2) . . ?
S2 O8 Mn3 136.40(15) . . ?
S2 O9 Mn4 131.43(15) . . ?
S3 O11 Mn3 122.05(13) . . ?
S3 O12 Mn10 128.31(14) . . ?
C5 O14 Mn4 138.3(2) . . ?
C7 O15 Mn4 136.4(2) . . ?
S4 O16 Mn4 140.46(15) . . ?
S4 O17 Mn5 131.23(14) . . ?
C7 O19 Mn5 132.2(2) . . ?
C9 O20 Mn5 131.4(2) . . ?
S6 O21 Mn5 121.84(14) . . ?
S6 O22 Mn11 129.32(14) . . ?
C9 O24 Mn6 139.1(2) . . ?
C11 O25 Mn6 138.7(2) . . ?
C11 O28 Mn7 131.9(2) . . ?
C13 O29 Mn7 130.7(2) . . ?
S5 O30 Mn7 123.48(13) . . ?
S5 O31 Mn12 125.82(13) . . ?
S7 O33 Mn7 136.09(14) . . ?
S7 O34 Mn8 133.40(14) . . ?
C13 O36 Mn8 137.1(2) . . ?
S8 O37 Mn8 138.36(15) . . ?
S8 O38 Mn1 131.35(14) . . ?
C15 O40 Mn8 135.3(2) . . ?
C15 O42 Mn1 133.5(2) . . ?
S1 O43 Mn1 123.65(13) . . ?
S1 O44 Mn9 128.01(13) . . ?
Mn9 O46 Mn1 96.62(9) . . ?
Mn9 O46 Mn8 132.68(11) . . ?
Mn1 O46 Mn8 126.52(11) . . ?
Mn9 O47 Mn2 131.33(11) . . ?
Mn9 O47 Mn1 95.36(9) . . ?
Mn2 O47 Mn1 129.69(11) . . ?
Mn12 O48 Mn11 95.82(9) . . ?
Mn12 O48 Mn9 95.58(9) . . ?
Mn11 O48 Mn9 99.33(9) . . ?
Mn10 O49 Mn11 95.52(9) . . ?
Mn10 O49 Mn9 95.69(9) . . ?
Mn11 O49 Mn9 99.40(9) . . ?
Mn11 O50 Mn6 130.61(11) . . ?
Mn11 O50 Mn5 95.82(9) . . ?
Mn6 O50 Mn5 130.11(11) . . ?
Mn11 O51 Mn4 132.71(11) . . ?
Mn11 O51 Mn5 96.96(9) . . ?
Mn4 O51 Mn5 127.00(11) . . ?
Mn12 O52 Mn7 95.65(9) . . ?
Mn12 O52 Mn8 131.50(11) . . ?
Mn7 O52 Mn8 124.02(11) . . ?
Mn12 O53 Mn7 95.42(9) . . ?
Mn12 O53 Mn6 132.69(11) . . ?
Mn7 O53 Mn6 127.90(11) . . ?
Mn9 O54 Mn12 95.86(9) . . ?
Mn9 O54 Mn10 95.28(9) . . ?
Mn12 O54 Mn10 99.75(9) . . ?
Mn11 O55 Mn10 95.39(9) . . ?
Mn11 O55 Mn12 95.08(9) . . ?
Mn10 O55 Mn12 99.85(9) . . ?
Mn10 O56 Mn3 95.91(9) . . ?
Mn10 O56 Mn2 131.23(11) . . ?
Mn3 O56 Mn2 130.13(11) . . ?
Mn10 O57 Mn3 95.95(9) . . ?
Mn10 O57 Mn4 131.35(11) . . ?
Mn3 O57 Mn4 123.27(11) . . ?
O2 C1 O1 125.9(3) . . ?
O2 C1 C2 117.5(3) . . ?
O1 C1 C2 116.6(3) . . ?
O6 C3 O3 126.2(3) . . ?
O6 C3 C4 116.7(3) . . ?
O3 C3 C4 117.1(3) . . ?
O7 C5 O14 125.8(3) . . ?
O7 C5 C6 118.3(3) . . ?
O14 C5 C6 115.9(3) . . ?
O15 C7 O19 123.1(3) . . ?
O15 C7 C8 118.2(3) . . ?
O19 C7 C8 118.7(3) . . ?
O24 C9 O20 125.4(3) . . ?
O24 C9 C10 117.7(3) . . ?
O20 C9 C10 116.8(3) . . ?
O25 C11 O28 125.2(3) . . ?
O25 C11 C12 117.8(3) . . ?
O28 C11 C12 117.0(3) . . ?
O29 C13 O36 125.1(3) . . ?
O29 C13 C14 117.8(3) . . ?
O36 C13 C14 117.0(3) . . ?
O42 C15 O40 122.9(3) . . ?
O42 C15 C16 120.4(3) . . ?
O40 C15 C16 116.6(3) . . ?
C22 C17 C18 120.3(3) . . ?
C22 C17 S8 121.4(3) . . ?
C18 C17 S8 118.2(3) . . ?
C19 C18 C17 121.1(4) . . ?
C18 C19 C20 119.7(5) . . ?
C21 C20 C19 120.3(4) . . ?
C20 C21 C22 120.6(4) . . ?
C17 C22 C21 117.9(4) . . ?
C24 C23 C28 120.6(4) . . ?
C24 C23 S5 120.1(3) . . ?
C28 C23 S5 119.2(3) . . ?
C23 C24 C25 119.3(5) . . ?
C26 C25 C24 121.0(5) . . ?
C25 C26 C27 120.0(5) . . ?
C26 C27 C28 121.6(6) . . ?
C23 C28 C27 117.5(5) . . ?
C30 C29 C34 120.9(4) . . ?
C30 C29 S3 120.0(4) . . ?
C34 C29 S3 119.0(3) . . ?
C29 C30 C31 118.1(6) . . ?
C32 C31 C30 122.2(6) . . ?
C31 C32 C33 119.8(7) . . ?
C32 C33 C34 120.3(7) . . ?
C29 C34 C33 118.3(5) . . ?
C36 C35 C40 119.7(4) . . ?
C36 C35 S4 118.9(3) . . ?
C40 C35 S4 121.5(3) . . ?
C37 C36 C35 121.2(4) . . ?
C38 C37 C36 120.1(5) . . ?
C37 C38 C39 119.7(5) . . ?
C38 C39 C40 120.6(5) . . ?
C35 C40 C39 118.7(5) . . ?
C46 C41 C42 120.1(4) . . ?
C46 C41 S2 120.7(3) . . ?
C42 C41 S2 119.1(3) . . ?
C41 C42 C43 119.3(4) . . ?
C44 C43 C42 120.4(5) . . ?
C45 C44 C43 120.6(5) . . ?
C44 C45 C46 121.3(4) . . ?
C41 C46 C45 118.3(4) . . ?
C52 C47 C48 121.0(4) . . ?
C52 C47 S6 121.6(4) . . ?
C48 C47 S6 117.3(3) . . ?
C47 C48 C49 119.4(5) . . ?
C50 C49 C48 118.5(6) . . ?
C49 C50 C51 121.5(6) . . ?
C52 C51 C50 120.3(6) . . ?
C47 C52 C51 119.3(6) . . ?
C54 C53 C58 121.9(4) . . ?
C54 C53 S1 119.4(3) . . ?
C58 C53 S1 118.6(3) . . ?
C53 C54 C55 118.0(4) . . ?
C56 C55 C54 120.3(4) . . ?
C57 C56 C55 120.8(4) . . ?
C56 C57 C58 120.4(4) . . ?
C53 C58 C57 118.5(4) . . ?
C60 C59 C64 120.5(4) . . ?
C60 C59 S7 118.9(3) . . ?
C64 C59 S7 120.6(3) . . ?
C61 C60 C59 119.3(4) . . ?
C60 C61 C62 119.8(5) . . ?
C63 C62 C61 121.0(4) . . ?
C62 C63 C64 120.2(4) . . ?
C63 C64 C59 119.2(4) . . ?
Cl3' C2' Cl1' 97.8(10) . . ?
Cl3' C2' Cl3 53.4(5) . . ?
Cl1' C2' Cl3 126.2(7) . . ?
Cl3' C2' Cl1 111.8(8) . . ?
Cl1' C2' Cl1 28.1(6) . . ?
Cl3 C2' Cl1 114.1(9) . . ?
Cl4' C5' Cl4 98.4(6) . . ?
Cl4' C5' Cl6 94.0(6) . . ?
Cl4 C5' Cl6 113.8(4) . . ?
Cl9 C8' Cl7 112.0(4) . . ?
Cl10 C11' Cl12 112.0(3) . . ?

loop_
_geom_bond_atom_site_label_1
_geom_bond_atom_site_label_2
_geom_bond_distance
_geom_bond_site_symmetry_2
_geom_bond_publ_flag
Mn1 O46 1.883(2) . ?
Mn1 O47 1.909(2) . ?
Mn1 O1 1.925(2) . ?
Mn1 O42 1.942(2) . ?
Mn1 O38 2.163(2) . ?
Mn1 O43 2.238(2) . ?
Mn1 Mn9 2.7905(6) . ?
Mn2 O56 1.903(2) . ?
Mn2 O47 1.907(2) . ?
Mn2 O3 1.948(2) . ?
Mn2 O2 1.954(2) . ?
Mn2 O5 2.216(2) . ?
Mn2 O4 2.221(2) . ?
Mn3 O57 1.899(2) . ?
Mn3 O56 1.901(2) . ?
Mn3 O7 1.932(2) . ?
Mn3 O6 1.933(2) . ?
Mn3 O8 2.198(3) . ?
Mn3 O11 2.261(2) . ?
Mn3 Mn10 2.8015(6) . ?
Mn4 O51 1.880(2) . ?
Mn4 O57 1.910(2) . ?
Mn4 O14 1.929(2) . ?
Mn4 O15 1.962(2) . ?
Mn4 O9 2.176(2) . ?
Mn4 O16 2.190(2) . ?
Mn5 O51 1.883(2) . ?
Mn5 O50 1.905(2) . ?
Mn5 O20 1.926(2) . ?
Mn5 O19 1.940(2) . ?
Mn5 O17 2.185(3) . ?
Mn5 O21 2.255(3) . ?
Mn5 Mn11 2.8016(6) . ?
Mn6 O50 1.889(2) . ?
Mn6 O53 1.910(2) . ?
Mn6 O25 1.946(2) . ?
Mn6 O24 1.952(2) . ?
Mn6 O26 2.220(2) . ?
Mn6 O27 2.222(2) . ?
Mn7 O52 1.895(2) . ?
Mn7 O53 1.903(2) . ?
Mn7 O29 1.920(2) . ?
Mn7 O28 1.931(2) . ?
Mn7 O33 2.171(2) . ?
Mn7 O30 2.254(2) . ?
Mn7 Mn12 2.7934(6) . ?
Mn8 O46 1.895(2) . ?
Mn8 O52 1.906(2) . ?
Mn8 O36 1.935(2) . ?
Mn8 O40 1.951(2) . ?
Mn8 O34 2.174(2) . ?
Mn8 O37 2.184(2) . ?
Mn9 O46 1.854(2) . ?
Mn9 O47 1.8643(19) . ?
Mn9 O54 1.865(2) . ?
Mn9 O44 1.923(2) . ?
Mn9 O48 1.9258(19) . ?
Mn9 O49 1.9260(19) . ?
Mn9 Mn12 2.8069(6) . ?
Mn9 Mn10 2.8117(6) . ?
Mn9 Mn11 2.9353(6) . ?
Mn10 O49 1.866(2) . ?
Mn10 O56 1.871(2) . ?
Mn10 O57 1.872(2) . ?
Mn10 O55 1.9174(19) . ?
Mn10 O12 1.924(2) . ?
Mn10 O54 1.9393(19) . ?
Mn10 Mn11 2.8054(6) . ?
Mn10 Mn12 2.9478(6) . ?
Mn11 O51 1.859(2) . ?
Mn11 O50 1.870(2) . ?
Mn11 O55 1.876(2) . ?
Mn11 O22 1.907(2) . ?
Mn11 O49 1.9227(19) . ?
Mn11 O48 1.925(2) . ?
Mn11 Mn12 2.8117(6) . ?
Mn12 O48 1.863(2) . ?
Mn12 O53 1.874(2) . ?
Mn12 O52 1.874(2) . ?
Mn12 O54 1.9157(19) . ?
Mn12 O55 1.935(2) . ?
Mn12 O31 1.945(2) . ?
S1 O45 1.436(2) . ?
S1 O43 1.452(2) . ?
S1 O44 1.493(2) . ?
S1 C53 1.752(4) . ?
S2 O10 1.437(3) . ?
S2 O9 1.456(2) . ?
S2 O8 1.470(3) . ?
S2 C41 1.764(4) . ?
S3 O13 1.438(3) . ?
S3 O11 1.454(2) . ?
S3 O12 1.489(2) . ?
S3 C29 1.738(4) . ?
S4 O18 1.432(3) . ?
S4 O16 1.455(2) . ?
S4 O17 1.482(3) . ?
S4 C35 1.762(4) . ?
S5 O32 1.440(2) . ?
S5 O30 1.459(2) . ?
S5 O31 1.493(2) . ?
S5 C23 1.751(4) . ?
S6 O23 1.437(3) . ?
S6 O21 1.453(3) . ?
S6 O22 1.493(2) . ?
S6 C47 1.745(4) . ?
S7 O35 1.442(3) . ?
S7 O34 1.456(2) . ?
S7 O33 1.477(2) . ?
S7 C59 1.757(4) . ?
S8 O39 1.428(3) . ?
S8 O37 1.453(2) . ?
S8 O38 1.479(2) . ?
S8 C17 1.761(3) . ?
O1 C1 1.258(4) . ?
O2 C1 1.258(4) . ?
O3 C3 1.259(4) . ?
O6 C3 1.252(4) . ?
O7 C5 1.258(4) . ?
O14 C5 1.260(4) . ?
O15 C7 1.271(4) . ?
O19 C7 1.277(4) . ?
O20 C9 1.256(4) . ?
O24 C9 1.256(4) . ?
O25 C11 1.254(4) . ?
O28 C11 1.256(4) . ?
O29 C13 1.252(4) . ?
O36 C13 1.272(4) . ?
O40 C15 1.285(4) . ?
O42 C15 1.265(4) . ?
C1 C2 1.490(4) . ?
C3 C4 1.504(5) . ?
C5 C6 1.499(4) . ?
C7 C8 1.441(5) . ?
C9 C10 1.488(4) . ?
C11 C12 1.490(4) . ?
C13 C14 1.496(4) . ?
C15 C16 1.469(4) . ?
C17 C22 1.371(5) . ?
C17 C18 1.378(5) . ?
C18 C19 1.355(6) . ?
C19 C20 1.367(7) . ?
C20 C21 1.364(7) . ?
C21 C22 1.407(6) . ?
C23 C24 1.374(6) . ?
C23 C28 1.377(6) . ?
C24 C25 1.383(7) . ?
C25 C26 1.340(8) . ?
C26 C27 1.346(8) . ?
C27 C28 1.401(7) . ?
C29 C30 1.357(6) . ?
C29 C34 1.395(6) . ?
C30 C31 1.422(8) . ?
C31 C32 1.312(10) . ?
C32 C33 1.382(10) . ?
C33 C34 1.403(7) . ?
C35 C36 1.371(5) . ?
C35 C40 1.380(6) . ?
C36 C37 1.366(6) . ?
C37 C38 1.365(7) . ?
C38 C39 1.372(8) . ?
C39 C40 1.400(6) . ?
C41 C46 1.361(5) . ?
C41 C42 1.377(6) . ?
C42 C43 1.385(6) . ?
C43 C44 1.354(7) . ?
C44 C45 1.317(7) . ?
C45 C46 1.414(7) . ?
C47 C52 1.366(6) . ?
C47 C48 1.394(6) . ?
C48 C49 1.401(7) . ?
C49 C50 1.368(9) . ?
C50 C51 1.378(9) . ?
C51 C52 1.374(7) . ?
C53 C54 1.369(5) . ?
C53 C58 1.384(5) . ?
C54 C55 1.398(6) . ?
C55 C56 1.373(7) . ?
C56 C57 1.352(6) . ?
C57 C58 1.389(6) . ?
C59 C60 1.378(5) . ?
C59 C64 1.382(5) . ?
C60 C61 1.374(6) . ?
C61 C62 1.376(7) . ?
C62 C63 1.350(7) . ?
C63 C64 1.379(6) . ?
Cl1' C2' 1.605(13) . ?
Cl1 C2' 1.772(14) . ?
C2' Cl3' 1.533(13) . ?
C2' Cl3 1.647(13) . ?
Cl4 C5' 1.708(7) . ?
Cl4' C5' 1.405(10) . ?
C5' Cl6 1.735(7) . ?
Cl7 C8' 1.794(7) . ?
C8' Cl9 1.659(8) . ?
Cl10 C11' 1.730(5) . ?
C11' Cl12 1.737(5) . ?
